data_7236409
loop_
_publ_author_name
'Chen, Di-Ming'
'Zhang, Nan-Nan'
'Tian, Jia-Yue'
'Liu, Chun-Sen'
'Du, Miao'

_publ_section_title
;
 Pore modulation of metal--organic frameworks towards enhanced
 hydrothermal stability and acetylene uptake via incorporation of
 different functional brackets
;
_journal_issue 10
_journal_name_full 'Journal of Materials Chemistry A'
_journal_page_first 4861
_journal_paper_doi 10.1039/C6TA10785K
_journal_volume 5
_journal_year 2017
_chemical_formula_moiety '0.08(C84 H48 Co6 N36 O14), 0.17(C2 H8 N1)'
_chemical_formula_sum 'C7.33 H5.33 Co0.5 N3.17 O1.17'
_chemical_formula_weight 185.95
_space_group_crystal_system hexagonal
_space_group_IT_number 194
_space_group_name_Hall '-P 6c 2c'
_space_group_name_H-M_alt 'P 63/m m c'
_atom_sites_solution_hydrogens mixed
_atom_sites_solution_primary direct
_audit_block_doi 10.5517/ccdc.csd.cc1my5d4
_audit_creation_date 2016-10-28
_audit_creation_method
;
Olex2 1.2
(compiled 2016.09.09 svn.r3337 for OlexSys, GUI svn.r5227)
;
_audit_update_record
;
2016-11-16 deposited with the CCDC.
2017-01-30 downloaded from the CCDC.
;
_cell_angle_alpha 90
_cell_angle_beta 90
_cell_angle_gamma 120
_cell_formula_units_Z 12
_cell_length_a 16.7919(10)
_cell_length_b 16.7919(10)
_cell_length_c 18.9208(13)
_cell_measurement_reflns_used 4521
_cell_measurement_temperature 293(2)
_cell_measurement_theta_max 73.5060
_cell_measurement_theta_min 3.8290
_cell_volume 4620.3(5)
_computing_cell_refinement
;
CrysAlisPro, Agilent Technologies,
Version 1.171.37.35 (release 13-08-2014 CrysAlis171 .NET)
(compiled Aug 13 2014,18:06:01)
;
_computing_data_collection
;
CrysAlisPro, Agilent Technologies,
Version 1.171.37.35 (release 13-08-2014 CrysAlis171 .NET)
(compiled Aug 13 2014,18:06:01)
;
_computing_data_reduction
;
CrysAlisPro, Agilent Technologies,
Version 1.171.37.35 (release 13-08-2014 CrysAlis171 .NET)
(compiled Aug 13 2014,18:06:01)
;
_computing_molecular_graphics 'Olex2 (Dolomanov et al., 2009)'
_computing_publication_material 'Olex2 (Dolomanov et al., 2009)'
_computing_structure_refinement 'ShelXL (Sheldrick, 2015)'
_computing_structure_solution 'ShelXT (Sheldrick, 2015)'
_diffrn_ambient_temperature 293(2)
_diffrn_detector 'CCD plate'
_diffrn_detector_area_resol_mean 5.3031
_diffrn_detector_type AtlasS2
_diffrn_measured_fraction_theta_full 0.999
_diffrn_measured_fraction_theta_max 0.993
_diffrn_measurement_details
;
#__ type_ start__ end____ width___ exp.time_
  1 omega   37.00   65.00   1.0000   25.0000
omega____ theta____ kappa____ phi______ frames
    -      107.1410  -53.0000   83.0000 28

#__ type_ start__ end____ width___ exp.time_
  2 omega   79.00  160.00   1.0000   25.0000
omega____ theta____ kappa____ phi______ frames
    -      107.1410   30.0000   30.0000 81

#__ type_ start__ end____ width___ exp.time_
  3 omega   56.00   89.00   1.0000    7.5000
omega____ theta____ kappa____ phi______ frames
    -       40.7955 -125.0000 -120.0000 33

#__ type_ start__ end____ width___ exp.time_
  4 omega   66.00  121.00   1.0000   25.0000
omega____ theta____ kappa____ phi______ frames
    -      107.1410 -125.0000  -90.0000 55

#__ type_ start__ end____ width___ exp.time_
  5 omega   32.00  139.00   1.0000   25.0000
omega____ theta____ kappa____ phi______ frames
    -      107.1410  -77.0000  -90.0000 107

#__ type_ start__ end____ width___ exp.time_
  6 omega   10.00   38.00   1.0000    7.5000
omega____ theta____ kappa____ phi______ frames
    -       40.7955  -99.0000 -150.0000 28

#__ type_ start__ end____ width___ exp.time_
  7 omega  -50.00   33.00   1.0000    7.5000
omega____ theta____ kappa____ phi______ frames
    -      -40.7955   38.0000  120.0000 83
;
_diffrn_measurement_device 'four-circle diffractometer'
_diffrn_measurement_device_type 'SuperNova, Dual, Cu at zero, AtlasS2'
_diffrn_measurement_method '\w scans'
_diffrn_orient_matrix_UB_11 0.0048778000
_diffrn_orient_matrix_UB_12 -0.0595470000
_diffrn_orient_matrix_UB_13 0.0597080000
_diffrn_orient_matrix_UB_21 -0.0532764000
_diffrn_orient_matrix_UB_22 0.0299451000
_diffrn_orient_matrix_UB_23 0.0493432000
_diffrn_orient_matrix_UB_31 -0.0915520000
_diffrn_orient_matrix_UB_32 -0.0821823000
_diffrn_orient_matrix_UB_33 -0.0255256000
_diffrn_radiation_monochromator mirror
_diffrn_radiation_probe x-ray
_diffrn_radiation_type CuK\a
_diffrn_radiation_wavelength 1.54184
_diffrn_reflns_av_R_equivalents 0.0277
_diffrn_reflns_av_unetI/netI 0.0161
_diffrn_reflns_Laue_measured_fraction_full 0.999
_diffrn_reflns_Laue_measured_fraction_max 0.993
_diffrn_reflns_limit_h_max 12
_diffrn_reflns_limit_h_min -20
_diffrn_reflns_limit_k_max 20
_diffrn_reflns_limit_k_min -19
_diffrn_reflns_limit_l_max 15
_diffrn_reflns_limit_l_min -23
_diffrn_reflns_number 11162
_diffrn_reflns_point_group_measured_fraction_full 0.999
_diffrn_reflns_point_group_measured_fraction_max 0.993
_diffrn_reflns_theta_full 67.684
_diffrn_reflns_theta_max 73.638
_diffrn_reflns_theta_min 3.834
_diffrn_source 'sealed X-ray tube'
_diffrn_source_type 'SuperNova (Cu) X-ray Source'
_exptl_absorpt_coefficient_mu 4.484
_exptl_absorpt_correction_T_max 1.00000
_exptl_absorpt_correction_T_min 0.78948
_exptl_absorpt_correction_type multi-scan
_exptl_absorpt_process_details
;
CrysAlisPro, Agilent Technologies,
Version 1.171.37.35 (release 13-08-2014 CrysAlis171 .NET)
(compiled Aug 13 2014,18:06:01)
Empirical absorption correction using spherical harmonics,
 implemented in SCALE3 ABSPACK scaling algorithm.
;
_exptl_crystal_density_diffrn 0.802
_exptl_crystal_F_000 1132
_refine_diff_density_max 0.766
_refine_diff_density_min -0.393
_refine_diff_density_rms 0.098
_refine_ls_extinction_method none
_refine_ls_goodness_of_fit_ref 1.157
_refine_ls_hydrogen_treatment constr
_refine_ls_matrix_type full
_refine_ls_number_parameters 121
_refine_ls_number_reflns 1769
_refine_ls_number_restraints 51
_refine_ls_restrained_S_all 1.195
_refine_ls_R_factor_all 0.0532
_refine_ls_R_factor_gt 0.0518
_refine_ls_shift/su_max 0.001
_refine_ls_shift/su_mean 0.000
_refine_ls_structure_factor_coef Fsqd
_refine_ls_weighting_details 'w=1/[\s^2^(Fo^2^)+(0.1284P)^2^+0.2552P] where P=(Fo^2^+2Fc^2^)/3'
_refine_ls_weighting_scheme calc
_refine_ls_wR_factor_gt 0.1636
_refine_ls_wR_factor_ref 0.1651
_reflns_Friedel_coverage 0.000
_reflns_number_gt 1669
_reflns_number_total 1769
_reflns_threshold_expression 'I > 2\s(I)'
_cod_data_source_file c6ta10785k2.cif
_cod_data_source_block 2
_cod_original_cell_volume 4620.3(7)
_cod_original_formula_sum 'C7.33 H5.33 Co0.50 N3.17 O1.17'
_cod_database_code 7236409
_chemical_oxdiff_formula 'C H O N Co'
_chemical_oxdiff_usercomment 9510
_shelx_space_group_comment
;
The symmetry employed for this shelxl refinement is uniquely defined
by the following loop, which should always be used as a source of
symmetry information in preference to the above space-group names.
They are only intended as comments.
;
_reflns_odcompleteness_completeness 99.82
_reflns_odcompleteness_iscentric 1
_reflns_odcompleteness_theta 66.97
_olex2_refinement_description
;
1. Fixed Uiso
 At 1.2 times of:
  All C(H) groups, All N(H,H) groups
 At 1.5 times of:
  All C(H,H,H) groups
2. Restrained distances
 C0AA-C6
 2.4 with sigma of 0.01
 N3-C6 = N3-C0AA
 1.42 with sigma of 0.01
3. Uiso/Uaniso restraints and constraints
N004 \\sim N00C: within 2A with sigma of 0.05 and sigma for terminal atoms of
0.1
C0AA \\sim N3 \\sim C6: within 2A with sigma of 0.001 and sigma for terminal
atoms of 0.01
Uanis(N00C) \\sim Ueq, Uanis(N004) \\sim Ueq: with sigma of 0.01 and sigma for
terminal atoms of 0.02
Uanis(N004) \\sim Ueq: with sigma of 0.01 and sigma for terminal atoms of 0.02
Uanis(C0AA) \\sim Ueq: with sigma of 0.001 and sigma for terminal atoms of 0.002
Uanis(C00B) \\sim Ueq, Uanis(C00F) \\sim Ueq: with sigma of 0.01 and sigma for
terminal atoms of 0.02
4. Others
 Fixed Sof: N004(0.5) H00B(0.5) N00C(0.5) C00D(0.25) C00E(0.25) C00F(0.5)
 H00F(0.5) O8(0.5) C0AA(0.08333) H0AA(0.08333) H0AB(0.08333) H0AC(0.08333)
 N3(0.08333) H3A(0.08333) H3B(0.08333) C6(0.08333) H6A(0.08333) H6B(0.08333)
 H6C(0.08333)
5.a Riding coordinates:
 C00B(H00B), N3(H3A,H3B)
5.b Me refined with riding coordinates:
 C0AA(H0AA,H0AB,H0AC), C6(H6A,H6B,H6C)
5.c Aromatic/amide H refined with riding coordinates:
 C009(H009), C00A(H00A), C00F(H00F)
;
_shelx_shelxl_version_number 2014/7
_olex2_submission_special_instructions 'No special instructions were received'
_platon_squeeze_void_probe_radius 1.20

loop_
_space_group_symop_operation_xyz
'x, y, z'
'-y, x-y, z'
'-x+y, -x, z'
'-x, -y, z+1/2'
'y, -x+y, z+1/2'
'x-y, x, z+1/2'
'y, x, -z'
'x-y, -y, -z'
'-x, -x+y, -z'
'-y, -x, -z+1/2'
'-x+y, y, -z+1/2'
'x, x-y, -z+1/2'
'-x, -y, -z'
'y, -x+y, -z'
'x-y, x, -z'
'x, y, -z-1/2'
'-y, x-y, -z-1/2'
'-x+y, -x, -z-1/2'
'-y, -x, z'
'-x+y, y, z'
'x, x-y, z'
'y, x, z-1/2'
'x-y, -y, z-1/2'
'-x, -x+y, z-1/2'

loop_
_atom_site_label
_atom_site_type_symbol
_atom_site_fract_x
_atom_site_fract_y
_atom_site_fract_z
_atom_site_U_iso_or_equiv
_atom_site_adp_type
_atom_site_occupancy
_atom_site_site_symmetry_order
_atom_site_calc_flag
_atom_site_refinement_flags_posn
_atom_site_refinement_flags_adp
_atom_site_refinement_flags_occupancy
_atom_site_disorder_assembly
_atom_site_disorder_group
Co1 Co 0.73590(2) 0.26410(2) 0.2500 0.01400(7) Uani 1 4 d S T P . .
O2 O 0.6667 0.3333 0.2500 0.0110(4) Uani 1 12 d S T P A .
N3 N 0.80841(6) 0.19159(6) 0.2500 0.0316(4) Uani 1 4 d S T P A .
N1 N 0.82084(11) 0.37039(10) 0.32643(9) 0.0227(4) Uani 0.5 1 d . U . A 2
N4 N 0.90618(13) -0.04691(7) 0.2500 0.0465(7) Uani 1 4 d S T P . .
C3 C 0.90445(8) 0.09555(8) 0.2500 0.0404(6) Uani 1 4 d S T P . .
C4 C 0.95532(8) 0.04468(8) 0.2500 0.0432(7) Uani 1 4 d S T P . .
C1 C 0.90021(10) 0.23557(11) 0.2500 0.0507(6) Uani 1 2 d S T P . .
H009 H 0.9320 0.2995 0.2500 0.061 Uiso 1 2 calc RS T P A .
C2 C 0.95029(11) 0.19071(11) 0.2500 0.0588(7) Uani 1 2 d S T P A .
H00A H 1.0142 0.2241 0.2500 0.071 Uiso 1 2 calc RS T P . .
C9 C 1.0000 0.57061(13) 0.5000 0.0733(6) Uani 1 2 d S TU P . .
H00B H 1.0251 0.6366 0.5196 0.088 Uiso 0.5 1 d R . . B 3
N2 N 0.87293(13) 0.36995(12) 0.37783(10) 0.0337(5) Uani 0.5 1 d . U . A 2
C5 C 0.8488(2) 0.42440(11) 0.35078(15) 0.0264(6) Uani 0.5 2 d S T P A 1
C7 C 0.9664(3) 0.48321(13) 0.47072(18) 0.0431(9) Uani 0.5 2 d S T P A .
C8 C 0.9450(2) 0.54311(17) 0.44163(17) 0.0676(7) Uani 0.5 1 d . U . A .
H00F H 0.9302 0.5843 0.4209 0.081 Uiso 0.5 1 calc R . . . .
O1 O 0.82408(11) 0.34441(10) 0.32792(9) 0.0348(4) Uani 0.5 1 d . . . A 1
C6 C 0.90930(14) 0.45465(7) 0.41102(9) 0.0375(4) Uani 1 2 d S T P . .
C11 C 0.6722(8) 0.3519(6) 0.4735(3) 0.0803(11) Uani 0.0833 1 d D U . C -1
H0AA H 0.6498 0.2878 0.4647 0.120 Uiso 0.0833 1 calc R . . C -1
H0AB H 0.6214 0.3628 0.4754 0.120 Uiso 0.0833 1 calc R . . C -1
H0AC H 0.7132 0.3878 0.4362 0.120 Uiso 0.0833 1 calc R . . C -1
N5 N 0.7198(7) 0.3772(4) 0.5387(4) 0.082(3) Uani 0.0833 1 d D U . C -1
H3A H 0.6877 0.3427 0.5738 0.099 Uiso 0.0833 1 d R . . C -1
H3B H 0.7664 0.3736 0.5308 0.099 Uiso 0.0833 1 d R . . C -1
C10 C 0.7572(13) 0.4707(4) 0.5590(5) 0.091(5) Uani 0.0833 1 d D U . C -1
H6A H 0.7879 0.4807 0.6037 0.136 Uiso 0.0833 1 calc R . . C -1
H6B H 0.8004 0.5098 0.5239 0.136 Uiso 0.0833 1 calc R . . C -1
H6C H 0.7086 0.4848 0.5632 0.136 Uiso 0.0833 1 calc R . . C -1

loop_
_atom_site_aniso_label
_atom_site_aniso_U_11
_atom_site_aniso_U_22
_atom_site_aniso_U_33
_atom_site_aniso_U_23
_atom_site_aniso_U_13
_atom_site_aniso_U_12
Co1 0.01480(6) 0.01480(6) 0.01326(14) 0.000 0.000 0.00805(6)
O2 0.0049(5) 0.0049(5) 0.0233(9) 0.000 0.000 0.0024(2)
N3 0.0236(3) 0.0236(3) 0.0515(10) 0.000 0.000 0.0147(4)
N1 0.0287(6) 0.0174(6) 0.0238(7) -0.0104(6) -0.0128(6) 0.0129(4)
N4 0.0214(10) 0.0178(6) 0.1016(18) 0.000 0.000 0.0107(5)
C3 0.0215(4) 0.0215(4) 0.0792(17) 0.000 0.000 0.0115(5)
C4 0.0202(5) 0.0202(5) 0.0870(19) 0.000 0.000 0.0085(6)
C1 0.0234(6) 0.0209(6) 0.1099(16) 0.000 0.000 0.0127(4)
C2 0.0193(6) 0.0228(6) 0.133(2) 0.000 0.000 0.0096(4)
C9 0.1146(15) 0.0521(7) 0.0740(10) -0.0353(4) -0.0706(9) 0.0573(8)
N2 0.0425(7) 0.0342(7) 0.0280(8) -0.0090(6) -0.0204(7) 0.0219(5)
C5 0.0282(14) 0.0281(10) 0.0228(12) -0.0043(6) -0.0086(11) 0.0141(7)
C7 0.055(2) 0.0422(13) 0.0363(16) -0.0151(8) -0.0302(16) 0.0275(10)
C8 0.0985(12) 0.0475(10) 0.0728(13) -0.0297(10) -0.0683(9) 0.0485(7)
O1 0.0421(6) 0.0286(6) 0.0375(8) -0.0139(6) -0.0201(6) 0.0205(4)
C6 0.0487(9) 0.0333(5) 0.0357(7) -0.0100(3) -0.0199(7) 0.0244(5)
C11 0.0801(13) 0.0804(14) 0.0810(14) 0.0004(12) 0.0005(12) 0.0405(8)
N5 0.082(4) 0.080(4) 0.088(4) -0.002(4) 0.015(4) 0.043(4)
C10 0.085(6) 0.081(6) 0.092(6) -0.007(5) 0.020(6) 0.031(5)

loop_
_atom_type_symbol
_atom_type_description
_atom_type_scat_dispersion_real
_atom_type_scat_dispersion_imag
_atom_type_scat_source
C C 0.0181 0.0091 'International Tables Vol C Tables 4.2.6.8 and 6.1.1.4'
H H 0.0000 0.0000 'International Tables Vol C Tables 4.2.6.8 and 6.1.1.4'
Co Co -2.3653 3.6143 'International Tables Vol C Tables 4.2.6.8 and 6.1.1.4'
N N 0.0311 0.0180 'International Tables Vol C Tables 4.2.6.8 and 6.1.1.4'
O O 0.0492 0.0322 'International Tables Vol C Tables 4.2.6.8 and 6.1.1.4'

loop_
_geom_angle_atom_site_label_1
_geom_angle_atom_site_label_2
_geom_angle_atom_site_label_3
_geom_angle
_geom_angle_site_symmetry_1
_geom_angle_site_symmetry_3
O2 Co1 N3 180.0 . .
O2 Co1 N1 81.82(5) . .
O2 Co1 N1 81.82(5) . 10_665
O2 Co1 N1 81.82(5) . 19_665
O2 Co1 N1 81.82(5) . 16_556
O2 Co1 O1 93.20(5) . 16_556
O2 Co1 O1 93.20(5) . 19_665
O2 Co1 O1 93.20(5) . .
O2 Co1 O1 93.20(5) . 10_665
N3 Co1 N1 98.18(5) . .
N3 Co1 N1 98.18(5) . 19_665
N3 Co1 N1 98.18(5) . 10_665
N3 Co1 N1 98.18(5) . 16_556
N1 Co1 N1 82.97(8) 10_665 19_665
N1 Co1 N1 94.70(8) . 19_665
N1 Co1 N1 163.64(11) 16_556 19_665
N1 Co1 N1 82.97(8) . 16_556
N1 Co1 N1 163.64(11) . 10_665
N1 Co1 N1 94.70(8) 10_665 16_556
O1 Co1 N3 86.80(5) . .
O1 Co1 N3 86.80(5) 16_556 .
O1 Co1 N3 86.80(5) 10_665 .
O1 Co1 N3 86.80(5) 19_665 .
O1 Co1 O1 173.59(11) . 10_665
O1 Co1 O1 173.59(11) 19_665 16_556
O1 Co1 O1 87.46(9) . 19_665
O1 Co1 O1 87.46(9) 10_665 16_556
O1 Co1 O1 92.18(9) . 16_556
O1 Co1 O1 92.18(9) 10_665 19_665
Co1 O2 Co1 120.0 . 2_655
Co1 O2 Co1 120.0 3_665 2_655
Co1 O2 Co1 120.0 . 3_665
C1 N3 Co1 121.38(10) 19_665 .
C1 N3 Co1 121.38(10) . .
C1 N3 C1 117.2(2) 19_665 .
N1 N1 Co1 119.40(5) 21 .
N2 N1 Co1 130.70(15) . .
N2 N1 N1 109.83(12) . 21
C4 N4 C4 115.2(2) . 2_645
C2 C3 C4 121.21(11) 19_665 .
C2 C3 C4 121.21(11) . .
C2 C3 C2 117.6(2) . 19_665
N4 C4 N4 124.8(2) . 3_765
N4 C4 C3 117.59(11) . .
N4 C4 C3 117.59(11) 3_765 .
N3 C1 H009 118.4 . .
N3 C1 C2 123.21(14) . .
C2 C1 H009 118.4 . .
C3 C2 H00A 120.3 . .
C1 C2 C3 119.39(15) . .
C1 C2 H00A 120.3 . .
C7 C9 H00B 177.6 . .
C7 C9 H00B 117.9 9_766 .
C7 C9 H00B 117.9 13_766 .
C7 C9 H00B 177.6 21 .
C8 C9 H00B 119.8 . .
C8 C9 H00B 60.2 9_766 .
C8 C9 C7 121.7(2) . 13_766
C8 C9 C7 58.25(18) 9_766 13_766
C8 C9 C7 58.25(18) 9_766 9_766
C8 C9 C7 121.7(2) 9_766 21
C8 C9 C7 58.25(18) . .
C8 C9 C7 121.7(2) 9_766 .
C8 C9 C7 58.25(18) . 21
C8 C9 C7 121.7(2) . 9_766
C8 C9 C8 180.0(3) . 9_766
N1 N2 C6 106.46(18) . .
O1 C5 O1 127.3(3) 21 .
O1 C5 C6 116.33(14) . .
O1 C5 C6 116.33(14) 21 .
C9 C7 C9 116.2(3) 13_766 .
C9 C7 C6 121.77(13) . .
C9 C7 C6 121.77(13) 13_766 .
C8 C7 C9 172.9(3) 21 .
C8 C7 C9 59.64(13) 21 13_766
C8 C7 C6 62.14(17) 21 .
C9 C8 H00F 118.5 . .
C9 C8 C6 123.1(3) . .
C6 C8 H00F 118.5 . .
C5 O1 Co1 133.63(17) . .
N2 C6 N2 107.4(2) . 21
N2 C6 C7 126.23(11) 21 21
N2 C6 C7 126.23(11) 21 .
N2 C6 C7 126.23(11) . .
N2 C6 C7 126.23(11) . 21
N2 C6 C8 176.8(2) . .
N2 C6 C8 69.58(16) 21 .
N2 C6 C8 176.8(2) 21 21
N2 C6 C8 69.58(16) . 21
C7 C6 C5 178.7(3) . .
C7 C6 C5 178.7(3) 21 .
C7 C6 C7 0.0(3) 21 .
C7 C6 C8 56.91(14) 21 .
C7 C6 C8 56.91(14) 21 21
C7 C6 C8 56.91(14) . .
C7 C6 C8 56.91(14) . 21
C8 C6 C5 123.16(14) . .
C8 C6 C5 123.16(14) 21 .
C8 C6 C8 113.5(3) . 21
H0AA C11 H0AB 109.5 . .
H0AA C11 H0AC 109.5 . .
H0AB C11 H0AC 109.5 . .
N5 C11 H0AA 109.5 . .
N5 C11 H0AB 109.5 . .
N5 C11 H0AC 109.5 . .
C11 N5 H3A 113.4 . .
C11 N5 H3B 103.6 . .
C11 N5 C10 116.1(8) . .
H3A N5 H3B 112.6 . .
C10 N5 H3A 108.2 . .
C10 N5 H3B 102.5 . .
N5 C10 H6A 109.5 . .
N5 C10 H6B 109.5 . .
N5 C10 H6C 109.5 . .
H6A C10 H6B 109.5 . .
H6A C10 H6C 109.5 . .
H6B C10 H6C 109.5 . .

loop_
_geom_bond_atom_site_label_1
_geom_bond_atom_site_label_2
_geom_bond_distance
_geom_bond_site_symmetry_2
Co1 O2 2.0136(3) .
Co1 N3 2.1088(18) .
Co1 N1 2.1829(15) .
Co1 N1 2.1830(15) 16_556
Co1 N1 2.1830(15) 10_665
Co1 N1 2.1830(15) 19_665
Co1 O1 2.0465(15) 16_556
Co1 O1 2.0465(15) 10_665
Co1 O1 2.0465(15) 19_665
Co1 O1 2.0465(15) .
O2 Co1 2.0136(3) 2_655
O2 Co1 2.0136(3) 3_665
N3 C1 1.3353(18) 19_665
N3 C1 1.3354(18) .
N1 N1 1.344(4) 21
N1 N2 1.311(3) .
N4 C4 1.3332(15) .
N4 C4 1.3332(15) 2_645
C3 C4 1.479(3) .
C3 C2 1.384(2) .
C3 C2 1.384(2) 19_665
C4 N4 1.3332(15) 3_765
C1 H009 0.9300 .
C1 C2 1.381(3) .
C2 H00A 0.9300 .
C9 H00B 1.0369 .
C9 C7 1.397(3) 9_766
C9 C7 1.397(3) 13_766
C9 C7 1.397(3) .
C9 C7 1.397(3) 21
C9 C8 1.364(3) .
C9 C8 1.364(3) 9_766
N2 C6 1.386(2) .
C5 O1 1.267(2) 21
C5 O1 1.267(2) .
C5 C6 1.440(3) .
C7 C9 1.397(3) 13_766
C7 C7 0.000(9) 21
C7 C8 1.344(4) 21
C7 C6 1.402(4) .
C8 H00F 0.9300 .
C8 C6 1.418(3) .
C6 N2 1.386(2) 21
C6 C7 1.402(4) 21
C6 C8 1.418(3) 21
C11 H0AA 0.9600 .
C11 H0AB 0.9600 .
C11 H0AC 0.9600 .
C11 N5 1.414(8) .
N5 H3A 0.8689 .
N5 H3B 0.8268 .
N5 C10 1.422(7) .
C10 H6A 0.9600 .
C10 H6B 0.9600 .
C10 H6C 0.9600 .

loop_
_platon_squeeze_void_nr
_platon_squeeze_void_average_x
_platon_squeeze_void_average_y
_platon_squeeze_void_average_z
_platon_squeeze_void_volume
_platon_squeeze_void_count_electrons
_platon_squeeze_void_content
1 -0.012 -0.008 0.002 2241 480 ' '
